data_4121366
loop_
_publ_author_name
'Chen Zhao'
'Qing-Fu Sun'
'William M. Hart-Cooper'
'Antonio G. DiPasquale'
'F. Dean Toste'
'Robert G. Bergman'
'Kenneth N. Raymond'

_publ_section_title
;
 Chiral Amide Directed Assembly of a Diastereo- and Enantiopure
 Supramolecular Host and its Application to Enantioselective Catalysis of
 Neutral Substrates
;
_journal_name_full 'Journal of the American Chemical Society'
_journal_page_first 18802
_journal_page_last 18805
_journal_paper_doi 10.1021/ja411631v
_journal_volume 135
_journal_year 2013
_chemical_absolute_configuration ad
_chemical_formula_sum 'C444 H672 Ga4 K12 N24 O102'
_chemical_formula_weight 8726.10
_chemical_name_common R-Ga4-CZ
_chemical_name_systematic
; 
 toste73 
;
_space_group.centring_type R

_space_group_crystal_system trigonal
_space_group_IT_number 146
_space_group_name_Hall 'R 3'
_space_group_name_H-M_alt 'R 3 :H'
_symmetry_space_group_name_Hall 'R 3'
_symmetry_space_group_name_H-M 'R 3 :H'
_atom_sites_solution_hydrogens geom
_atom_sites_solution_primary iterative
_atom_sites_solution_secondary difmap
_audit_creation_method SHELXL-2013
_cell_angle_alpha 90
_cell_angle_beta 90
_cell_angle_gamma 120
_cell_formula_units_Z 3
_cell_length_a 25.5125(13)
_cell_length_b 25.5125(13)
_cell_length_c 67.262(4)
_cell_measurement_reflns_used 9333
_cell_measurement_temperature 100(2)
_cell_measurement_theta_max 50.44
_cell_measurement_theta_min 2.39
_cell_volume 37915(4)
_computing_cell_refinement 'Bruker SAINT'
_computing_data_collection 'Bruker APEX2'
_computing_data_reduction 'Bruker SAINT'
_computing_molecular_graphics ORTEP-32
_computing_publication_material WinGX
_computing_structure_refinement SHELXL-2013
_computing_structure_solution SIR-2011
_diffrn_ambient_temperature 100(2)
_diffrn_detector_area_resol_mean 8.366
_diffrn_measured_fraction_theta_full 0.991
_diffrn_measured_fraction_theta_max 0.864
_diffrn_measurement_device_type 'Bruker APEX-II CCD'
_diffrn_measurement_method 'phi and omega scans'
_diffrn_radiation_type CuK\a
_diffrn_radiation_wavelength 1.54178
_diffrn_reflns_av_R_equivalents 0.0224
_diffrn_reflns_av_unetI/netI 0.0196
_diffrn_reflns_Laue_measured_fraction_full 0.991
_diffrn_reflns_Laue_measured_fraction_max 0.864
_diffrn_reflns_limit_h_max 21
_diffrn_reflns_limit_h_min -25
_diffrn_reflns_limit_k_max 25
_diffrn_reflns_limit_k_min -25
_diffrn_reflns_limit_l_max 55
_diffrn_reflns_limit_l_min -67
_diffrn_reflns_number 76635
_diffrn_reflns_point_group_measured_fraction_full 0.991
_diffrn_reflns_point_group_measured_fraction_max 0.864
_diffrn_reflns_theta_full 40.000
_diffrn_reflns_theta_max 50.464
_diffrn_reflns_theta_min 2.105
_diffrn_source 'microfocus rotating anode'
_exptl_absorpt_coefficient_mu 1.718
_exptl_absorpt_correction_T_max 0.137
_exptl_absorpt_correction_T_min 0.056
_exptl_absorpt_correction_type multi-scan
_exptl_absorpt_process_details SADABS
_exptl_crystal_colour yellow
_exptl_crystal_density_diffrn 1.147
_exptl_crystal_description prism
_exptl_crystal_F_000 14016
_exptl_crystal_size_max 0.700
_exptl_crystal_size_mid 0.500
_exptl_crystal_size_min 0.500
_platon_squeeze_details
;
SQUEEZE was used to treat the large void spaces.
K+ counterions were unable to be located from the
difference map.  THF, the recrystallization solvent,
is suspected to occupy most of the void space due
to the volatility of the crystals upon removal from
the mother liquor.
;
_refine_diff_density_max 0.460
_refine_diff_density_min -0.677
_refine_diff_density_rms 0.051
_refine_ls_abs_structure_details
; 
 Refined as an inversion twin. 
;
_refine_ls_abs_structure_Flack 0.14(5)
_refine_ls_extinction_method none
_refine_ls_goodness_of_fit_ref 1.094
_refine_ls_hydrogen_treatment constr
_refine_ls_matrix_type full
_refine_ls_number_parameters 315
_refine_ls_number_reflns 13694
_refine_ls_number_restraints 23
_refine_ls_restrained_S_all 1.094
_refine_ls_R_factor_all 0.0952
_refine_ls_R_factor_gt 0.0915
_refine_ls_shift/su_max 0.011
_refine_ls_shift/su_mean 0.001
_refine_ls_structure_factor_coef Fsqd
_refine_ls_weighting_details 'w=1/[\s^2^(Fo^2^)+(0.1679P)^2^+43.7235P] where P=(Fo^2^+2Fc^2^)/3'
_refine_ls_weighting_scheme calc
_refine_ls_wR_factor_gt 0.2541
_refine_ls_wR_factor_ref 0.2584
_reflns_Friedel_coverage 1.000
_reflns_Friedel_fraction_full 0.991
_reflns_Friedel_fraction_max 0.864
_reflns_number_gt 12312
_reflns_number_total 13694
_reflns_threshold_expression 'I > 2\s(I)'
_cod_data_source_file ja411631v_si_002.cif
_cod_data_source_block toste73
_cod_depositor_comments
;
The following automatic conversions were performed:

'_space_group.centring_type' value 'rhombohedral obverse' was
replaced with the value 'R' as specified in the replacement file
'/home/antanas/src/cod-tools/trunk/data/replacement-values/replacement_values.lst'.

Automatic conversion script
Id: cif_fix_values 5642 2017-10-24 12:04:52Z antanas 
;
_cod_database_code 4121366
_shelx_space_group_comment
; 
The symmetry employed for this shelxl refinement is uniquely defined 
by the following loop, which should always be used as a source of 
symmetry information in preference to the above space-group names. 
They are only intended as comments. 
;
_shelx_estimated_absorpt_t_min 0.379
_shelx_estimated_absorpt_t_max 0.481
_shelxl_version_number 2013-4

loop_
_space_group_symop_operation_xyz
'x, y, z'
'-y, x-y, z'
'-x+y, -x, z'
'x+2/3, y+1/3, z+1/3'
'-y+2/3, x-y+1/3, z+1/3'
'-x+y+2/3, -x+1/3, z+1/3'
'x+1/3, y+2/3, z+2/3'
'-y+1/3, x-y+2/3, z+2/3'
'-x+y+1/3, -x+2/3, z+2/3'

loop_
_atom_site_label
_atom_site_type_symbol
_atom_site_fract_x
_atom_site_fract_y
_atom_site_fract_z
_atom_site_U_iso_or_equiv
_atom_site_adp_type
_atom_site_occupancy
_atom_site_site_symmetry_order
_atom_site_calc_flag
_atom_site_refinement_flags_posn
_atom_site_refinement_flags_adp
_atom_site_refinement_flags_occupancy
C1 C 0.9838(2) 0.4720(2) 0.27487(8) 0.077(2) Uiso 1 1 d G . .
C2 C 0.9858(2) 0.4258(3) 0.28521(10) 0.087(2) Uiso 1 1 d G . .
C3 C 0.9382(3) 0.3878(3) 0.29758(10) 0.121(4) Uiso 1 1 d G . .
H3 H 0.9395 0.3563 0.3046 0.146 Uiso 1 1 calc R U .
C4 C 0.8885(3) 0.3960(3) 0.29961(9) 0.107(3) Uiso 1 1 d G . .
H4 H 0.8559 0.3700 0.3081 0.128 Uiso 1 1 calc R U .
C5 C 0.8865(2) 0.4421(3) 0.28927(10) 0.088(2) Uiso 1 1 d G . .
C6 C 0.9341(3) 0.4801(2) 0.27690(9) 0.087(2) Uiso 1 1 d G . .
C7 C 1.0368(6) 0.4137(6) 0.28588(19) 0.123(4) Uiso 1 1 d . . .
C8 C 1.1320(3) 0.4405(3) 0.26688(9) 0.110(3) Uiso 1 1 d G . .
C9 C 1.1405(3) 0.3953(3) 0.27513(10) 0.163(5) Uiso 1 1 d G . .
H9 H 1.1134 0.3693 0.2850 0.196 Uiso 1 1 calc R U .
C10 C 1.1884(4) 0.3881(3) 0.26888(12) 0.196(7) Uiso 1 1 d G . .
H10 H 1.1942 0.3572 0.2745 0.235 Uiso 1 1 calc R U .
C11 C 1.2280(3) 0.4261(3) 0.25437(11) 0.134(4) Uiso 1 1 d G . .
H11 H 1.2607 0.4212 0.2501 0.161 Uiso 1 1 calc R U .
C12 C 1.2195(2) 0.4713(2) 0.24611(8) 0.134(4) Uiso 1 1 d G . .
C13 C 1.1715(2) 0.4785(2) 0.25237(8) 0.109(3) Uiso 1 1 d G . .
C14 C 1.1631(3) 0.5237(3) 0.24411(11) 0.138(4) Uiso 1 1 d G . .
H14 H 1.1303 0.5286 0.2484 0.166 Uiso 1 1 calc R U .
C15 C 1.2026(4) 0.5617(3) 0.22960(11) 0.166(5) Uiso 1 1 d G . .
H15 H 1.1968 0.5926 0.2240 0.199 Uiso 1 1 calc R U .
C16 C 1.2506(3) 0.5545(3) 0.22335(10) 0.141(4) Uiso 1 1 d G . .
H16 H 1.2776 0.5805 0.2134 0.169 Uiso 1 1 calc R U .
C17 C 1.2590(3) 0.5093(3) 0.23161(9) 0.104(3) Uiso 1 1 d G . .
C15A C 0.8333(5) 0.4544(5) 0.29052(16) 0.106(3) Uiso 1 1 d . . .
C16A C 0.7841(5) 0.5087(5) 0.28584(18) 0.114(3) Uiso 1 1 d . . .
H16A H 0.7754 0.5047 0.3004 0.137 Uiso 1 1 calc R U .
C17A C 0.7354(7) 0.4684(7) 0.2754(2) 0.159(5) Uiso 1 1 d . . .
H17A H 0.7213 0.4276 0.2805 0.239 Uiso 1 1 calc R U .
H17B H 0.7465 0.4702 0.2613 0.239 Uiso 1 1 calc R U .
H17C H 0.7030 0.4783 0.2766 0.239 Uiso 1 1 calc R U .
C18 C 0.8140(5) 0.5776(6) 0.27874(16) 0.147(5) Uiso 1 1 d D . .
C19 C 0.8691(6) 0.6162(6) 0.2920(2) 0.156(5) Uiso 1 1 d D . .
H19A H 0.9000 0.6047 0.2898 0.233 Uiso 1 1 calc R U .
H19B H 0.8566 0.6095 0.3060 0.233 Uiso 1 1 calc R U .
H19C H 0.8858 0.6591 0.2887 0.233 Uiso 1 1 calc R U .
C20 C 0.8300(7) 0.5884(7) 0.25649(17) 0.154(5) Uiso 1 1 d D . .
H20A H 0.7938 0.5626 0.2486 0.231 Uiso 1 1 calc R U .
H20B H 0.8616 0.5784 0.2535 0.231 Uiso 1 1 calc R U .
H20C H 0.8446 0.6310 0.2533 0.231 Uiso 1 1 calc R U .
C21 C 0.7738(7) 0.6039(8) 0.2851(3) 0.178(6) Uiso 1 1 d D . .
H21A H 0.7349 0.5825 0.2781 0.267 Uiso 1 1 calc R U .
H21B H 0.7941 0.6471 0.2817 0.267 Uiso 1 1 calc R U .
H21C H 0.7669 0.5990 0.2995 0.267 Uiso 1 1 calc R U .
C22 C 1.0751(3) 0.5921(3) 0.21732(9) 0.085(2) Uiso 1 1 d G . .
C23 C 1.1181(3) 0.6212(3) 0.20253(12) 0.133(4) Uiso 1 1 d G . .
C24 C 1.1045(4) 0.6021(4) 0.18289(10) 0.143(4) Uiso 1 1 d G . .
H24 H 1.1339 0.6220 0.1728 0.172 Uiso 1 1 calc R U .
C25 C 1.0477(4) 0.5540(4) 0.17805(8) 0.156(5) Uiso 1 1 d G . .
H25 H 1.0384 0.5409 0.1646 0.187 Uiso 1 1 calc R U .
C26 C 1.0047(3) 0.5249(3) 0.19284(11) 0.116(3) Uiso 1 1 d G . .
C27 C 1.0183(3) 0.5439(3) 0.21248(10) 0.090(3) Uiso 1 1 d G . .
C28 C 1.1805(5) 0.6787(5) 0.2073(2) 0.111(3) Uiso 1 1 d . . .
C32 C 0.9431(6) 0.4753(6) 0.1883(2) 0.138(4) Uiso 1 1 d . . .
C33 C 0.8457(5) 0.3933(5) 0.19933(16) 0.106(3) Uiso 1 1 d . . .
H33 H 0.8493 0.3628 0.1910 0.127 Uiso 1 1 calc R U .
C34 C 0.8029(5) 0.4097(9) 0.1883(3) 0.204(7) Uiso 1 1 d D . .
H34A H 0.8204 0.4275 0.1754 0.306 Uiso 1 1 calc R U .
H34B H 0.7976 0.4389 0.1962 0.306 Uiso 1 1 calc R U .
H34C H 0.7635 0.3730 0.1864 0.306 Uiso 1 1 calc R U .
C35 C 0.8233(9) 0.3663(8) 0.2184(3) 0.181(6) Uiso 1 1 d . . .
C36 C 0.8085(8) 0.4068(7) 0.2343(2) 0.170(5) Uiso 1 1 d . . .
H36A H 0.7916 0.3835 0.2465 0.255 Uiso 1 1 calc R U .
H36B H 0.7793 0.4165 0.2284 0.255 Uiso 1 1 calc R U .
H36C H 0.8460 0.4444 0.2374 0.255 Uiso 1 1 calc R U .
C37 C 0.7491(7) 0.3046(7) 0.2167(2) 0.157(5) Uiso 1 1 d . . .
H37A H 0.7344 0.2880 0.2299 0.236 Uiso 1 1 calc R U .
H37B H 0.7490 0.2733 0.2082 0.236 Uiso 1 1 calc R U .
H37C H 0.7227 0.3182 0.2108 0.236 Uiso 1 1 calc R U .
C38 C 0.8538(8) 0.3373(8) 0.2304(3) 0.177(6) Uiso 1 1 d . . .
H38A H 0.8325 0.3219 0.2430 0.266 Uiso 1 1 calc R U .
H38B H 0.8961 0.3677 0.2330 0.266 Uiso 1 1 calc R U .
H38C H 0.8522 0.3038 0.2227 0.266 Uiso 1 1 calc R U .
C39 C 1.0059(3) 0.6743(3) 0.25598(10) 0.099(3) Uiso 1 1 d G . .
C40 C 0.9939(4) 0.7215(4) 0.25416(11) 0.119(3) Uiso 1 1 d G . .
C41 C 1.0101(5) 0.7638(3) 0.26934(15) 0.165(5) Uiso 1 1 d G . .
H41 H 1.0019 0.7961 0.2681 0.198 Uiso 1 1 calc R U .
C42 C 1.0383(5) 0.7589(4) 0.28633(13) 0.175(6) Uiso 1 1 d G . .
H42 H 1.0494 0.7878 0.2967 0.210 Uiso 1 1 calc R U .
C43 C 1.0504(4) 0.7117(4) 0.28815(10) 0.141(4) Uiso 1 1 d G . .
C44 C 1.0342(3) 0.6694(3) 0.27298(11) 0.101(3) Uiso 1 1 d G . .
C45 C 0.9656(9) 0.7259(10) 0.2381(3) 0.195(7) Uiso 1 1 d . . .
C46 C 0.9180(8) 0.6816(8) 0.2000(2) 0.175(6) Uiso 1 1 d D . .
H46 H 0.9387 0.7231 0.1940 0.210 Uiso 1 1 calc R U .
C47 C 0.8350(12) 0.6523(12) 0.2005(4) 0.270(11) Uiso 1 1 d . . .
H47A H 0.8265 0.6790 0.2087 0.405 Uiso 1 1 calc R U .
H47B H 0.8143 0.6114 0.2062 0.405 Uiso 1 1 calc R U .
H47C H 0.8202 0.6510 0.1870 0.405 Uiso 1 1 calc R U .
C48 C 0.9281(5) 0.6415(5) 0.1872(2) 0.154(5) Uiso 1 1 d D . .
C49 C 0.8863(9) 0.6468(10) 0.1719(3) 0.224(9) Uiso 1 1 d D . .
H49A H 0.8775 0.6176 0.1612 0.335 Uiso 1 1 calc R U .
H49B H 0.9063 0.6878 0.1664 0.335 Uiso 1 1 calc R U .
H49C H 0.8484 0.6382 0.1784 0.335 Uiso 1 1 calc R U .
C50 C 0.8925(7) 0.5780(6) 0.1964(2) 0.162(5) Uiso 1 1 d D . .
H50A H 0.8982 0.5493 0.1882 0.243 Uiso 1 1 calc R U .
H50B H 0.8494 0.5654 0.1968 0.243 Uiso 1 1 calc R U .
H50C H 0.9072 0.5787 0.2099 0.243 Uiso 1 1 calc R U .
C51 C 0.9947(5) 0.6639(6) 0.1820(2) 0.148(5) Uiso 1 1 d D . .
H51A H 0.9972 0.6340 0.1736 0.223 Uiso 1 1 calc R U .
H51B H 1.0176 0.6693 0.1943 0.223 Uiso 1 1 calc R U .
H51C H 1.0116 0.7025 0.1750 0.223 Uiso 1 1 calc R U .
C52 C 1.0938(7) 0.7092(7) 0.3054(2) 0.145(5) Uiso 1 1 d . . .
C53 C 1.1379(4) 0.5392(3) 0.35093(11) 0.144(4) Uiso 1 1 d DG . .
C54 C 1.0857(4) 0.4897(3) 0.34354(13) 0.169(5) Uiso 1 1 d G . .
H54 H 1.0731 0.4503 0.3485 0.203 Uiso 1 1 calc R U .
C55 C 1.0521(3) 0.4978(3) 0.32886(13) 0.184(6) Uiso 1 1 d G . .
H55 H 1.0164 0.4640 0.3238 0.220 Uiso 1 1 calc R U .
C56 C 1.0706(3) 0.5555(4) 0.32158(11) 0.139(4) Uiso 1 1 d G . .
H56 H 1.0476 0.5610 0.3115 0.167 Uiso 1 1 calc R U .
C57 C 1.1227(3) 0.6050(3) 0.32897(9) 0.134(4) Uiso 1 1 d G . .
C58 C 1.1564(3) 0.5969(3) 0.34364(8) 0.129(4) Uiso 1 1 d G . .
C59 C 1.2085(3) 0.6464(4) 0.35104(12) 0.195(7) Uiso 1 1 d G . .
H59 H 1.2315 0.6408 0.3611 0.234 Uiso 1 1 calc R U .
C60 C 1.2270(4) 0.7040(3) 0.34375(16) 0.200 Uiso 1 1 d G U .
H60 H 1.2627 0.7379 0.3488 0.240 Uiso 1 1 calc R U .
C61 C 1.1934(5) 0.7122(3) 0.32907(17) 0.250 Uiso 1 1 d G U .
H61 H 1.2061 0.7516 0.3241 0.300 Uiso 1 1 calc R U .
C62 C 1.1413(4) 0.6627(3) 0.32168(13) 0.204(7) Uiso 1 1 d DG . .
C62A C 1.1650(8) 0.4858(8) 0.3747(3) 0.164(5) Uiso 1 1 d . . .
C63 C 1.2077(4) 0.4914(4) 0.39143(13) 0.133(4) Uiso 1 1 d DG . .
C64 C 1.2567(4) 0.5463(3) 0.39738(12) 0.135(4) Uiso 1 1 d G . .
C65 C 1.2909(3) 0.5487(3) 0.41378(12) 0.097(3) Uiso 1 1 d G . .
C66 C 1.2763(4) 0.4961(4) 0.42423(11) 0.164(5) Uiso 1 1 d G . .
C67 C 1.2273(5) 0.4412(3) 0.41828(15) 0.162(5) Uiso 1 1 d G . .
H67 H 1.2173 0.4052 0.4254 0.194 Uiso 1 1 calc R U .
C68 C 1.1931(4) 0.4388(3) 0.40188(16) 0.193(7) Uiso 1 1 d G . .
H68 H 1.1597 0.4013 0.3978 0.232 Uiso 1 1 calc R U .
C69 C 1.3304(8) 0.5088(8) 0.4407(2) 0.161(5) Uiso 1 1 d . . .
C70 C 1.4023(7) 0.5658(7) 0.4656(2) 0.233(9) Uiso 1 1 d D . .
H70 H 1.4116 0.5322 0.4660 0.280 Uiso 1 1 calc R U .
C70A C 1.3717(7) 0.5628(8) 0.48564(15) 0.200 Uiso 1 1 d D U .
H70A H 1.3368 0.5222 0.4875 0.300 Uiso 1 1 calc R U .
H70B H 1.3583 0.5926 0.4858 0.300 Uiso 1 1 calc R U .
H70C H 1.4008 0.5716 0.4964 0.300 Uiso 1 1 calc R U .
C71 C 1.4613(6) 0.6211(6) 0.46174(19) 0.246(10) Uiso 1 1 d D . .
C72 C 1.4410(9) 0.6684(10) 0.4640(3) 0.229(9) Uiso 1 1 d D . .
H72A H 1.4754 0.7088 0.4614 0.344 Uiso 1 1 calc R U .
H72B H 1.4262 0.6668 0.4776 0.344 Uiso 1 1 calc R U .
H72C H 1.4085 0.6596 0.4545 0.344 Uiso 1 1 calc R U .
C73 C 1.5007(9) 0.6394(10) 0.44293(18) 0.265(11) Uiso 1 1 d D . .
H73A H 1.5326 0.6819 0.4439 0.398 Uiso 1 1 calc R U .
H73B H 1.4755 0.6341 0.4313 0.398 Uiso 1 1 calc R U .
H73C H 1.5191 0.6138 0.4416 0.398 Uiso 1 1 calc R U .
C74 C 1.5050(8) 0.6328(8) 0.47917(19) 0.191(6) Uiso 1 1 d D . .
H74A H 1.5413 0.6726 0.4776 0.286 Uiso 1 1 calc R U .
H74B H 1.5165 0.6015 0.4793 0.286 Uiso 1 1 calc R U .
H74C H 1.4850 0.6317 0.4917 0.286 Uiso 1 1 calc R U .
N1 N 1.0819(4) 0.4469(4) 0.27178(13) 0.113(3) Uiso 1 1 d . . .
H1 H 1.0785 0.4750 0.2653 0.135 Uiso 1 1 calc R U .
N2 N 0.8296(3) 0.4929(3) 0.28095(12) 0.092(2) Uiso 1 1 d . . .
H2 H 0.8548 0.5111 0.2710 0.110 Uiso 1 1 calc R U .
N3 N 1.1954(4) 0.6917(4) 0.22277(15) 0.115(3) Uiso 1 1 d . . .
H3A H 1.1688 0.6676 0.2316 0.138 Uiso 1 1 calc R U .
N4 N 0.9067(3) 0.4446(3) 0.20214(11) 0.0814(19) Uiso 1 1 d D . .
H4A H 0.9193 0.4551 0.2144 0.098 Uiso 1 1 calc R U .
N5 N 0.9463(5) 0.6840(5) 0.22096(17) 0.143(3) Uiso 1 1 d . . .
H5 H 0.9521 0.6532 0.2230 0.171 Uiso 1 1 calc R U .
N6 N 1.1048(4) 0.6744(5) 0.30860(13) 0.125(3) Uiso 1 1 d D . .
H6 H 1.0849 0.6436 0.3005 0.149 Uiso 1 1 calc R U .
N7 N 1.1750(4) 0.5360(4) 0.36579(13) 0.130(3) Uiso 1 1 d D . .
H7 H 1.2073 0.5700 0.3694 0.156 Uiso 1 1 calc R U .
N8 N 1.3595(5) 0.5506(6) 0.44856(14) 0.149(4) Uiso 1 1 d D . .
H8 H 1.3573 0.5818 0.4440 0.179 Uiso 1 1 calc R U .
O1 O 1.0299(3) 0.5102(3) 0.26396(9) 0.0855(16) Uiso 1 1 d . . .
O2 O 0.9360(3) 0.5223(3) 0.26611(9) 0.0927(17) Uiso 1 1 d . . .
O3 O 1.0895(3) 0.6088(3) 0.23543(9) 0.0879(16) Uiso 1 1 d . . .
O4 O 0.9783(2) 0.5214(2) 0.22726(8) 0.0770(14) Uiso 1 1 d . . .
O5 O 0.9890(3) 0.6283(3) 0.24298(10) 0.1004(18) Uiso 1 1 d . . .
O6 O 1.0510(3) 0.6287(3) 0.27355(9) 0.0976(18) Uiso 1 1 d . . .
O7 O 1.2701(3) 0.5971(3) 0.38733(9) 0.0956(17) Uiso 1 1 d . . .
O8 O 1.3335(4) 0.6037(4) 0.41911(12) 0.133(2) Uiso 1 1 d . . .
O9 O 1.0358(4) 0.3765(4) 0.29598(14) 0.146(3) Uiso 1 1 d . . .
O10 O 0.7941(3) 0.4176(3) 0.30602(12) 0.123(2) Uiso 1 1 d . . .
O11 O 1.2113(7) 0.7017(6) 0.1925(2) 0.215(5) Uiso 1 1 d . . .
O12 O 0.9319(5) 0.4413(5) 0.17005(18) 0.181(4) Uiso 1 1 d . . .
O13 O 0.9546(5) 0.7744(5) 0.23265(17) 0.181(4) Uiso 1 1 d . . .
O14 O 1.0874(7) 0.7571(7) 0.3181(2) 0.239(6) Uiso 1 1 d . . .
O15 O 1.1192(6) 0.4292(5) 0.3712(2) 0.284(8) Uiso 1 1 d D . .
O16 O 1.2936(8) 0.4419(8) 0.4484(3) 0.257(7) Uiso 1 1 d . . .
Ga1 Ga 1.01167(5) 0.56902(7) 0.25145(3) 0.1114(5) Uani 1 1 d . . .
Ga2 Ga 1.3333 0.6667 0.40291(4) 0.1194(8) Uani 1 3 d S T P

loop_
_atom_site_aniso_label
_atom_site_aniso_U_11
_atom_site_aniso_U_22
_atom_site_aniso_U_33
_atom_site_aniso_U_23
_atom_site_aniso_U_13
_atom_site_aniso_U_12
Ga1 0.0710(7) 0.1276(11) 0.1317(10) -0.0300(8) -0.0202(7) 0.0467(8)
Ga2 0.1377(12) 0.1377(12) 0.0826(14) 0.000 0.000 0.0689(6)

loop_
_atom_type_symbol
_atom_type_description
_atom_type_scat_dispersion_real
_atom_type_scat_dispersion_imag
_atom_type_scat_source
C C 0.0181 0.0091 'International Tables Vol C Tables 4.2.6.8 and 6.1.1.4'
H H 0.0000 0.0000 'International Tables Vol C Tables 4.2.6.8 and 6.1.1.4'
N N 0.0311 0.0180 'International Tables Vol C Tables 4.2.6.8 and 6.1.1.4'
O O 0.0492 0.0322 'International Tables Vol C Tables 4.2.6.8 and 6.1.1.4'
K K 0.3868 1.0657 'International Tables Vol C Tables 4.2.6.8 and 6.1.1.4'
Ga Ga -1.2846 0.7763 'International Tables Vol C Tables 4.2.6.8 and 6.1.1.4'

loop_
_geom_angle_atom_site_label_1
_geom_angle_atom_site_label_2
_geom_angle_atom_site_label_3
_geom_angle
_geom_angle_site_symmetry_1
_geom_angle_site_symmetry_3
O1 C1 C2 120.7(5) . .
O1 C1 C6 119.2(5) . .
C2 C1 C6 120.0 . .
C3 C2 C1 120.0 . .
C3 C2 C7 112.9(6) . .
C1 C2 C7 126.9(6) . .
C2 C3 C4 120.0 . .
C2 C3 H3 120.0 . .
C4 C3 H3 120.0 . .
C5 C4 C3 120.0 . .
C5 C4 H4 120.0 . .
C3 C4 H4 120.0 . .
C6 C5 C4 120.0 . .
C6 C5 C15A 116.3(6) . .
C4 C5 C15A 123.7(6) . .
O2 C6 C5 125.3(5) . .
O2 C6 C1 114.7(5) . .
C5 C6 C1 120.0 . .
O9 C7 N1 124.7(12) . .
O9 C7 C2 121.9(11) . .
N1 C7 C2 113.1(10) . .
C9 C8 C13 120.0 . .
C9 C8 N1 122.0(5) . .
C13 C8 N1 117.9(5) . .
C8 C9 C10 120.0 . .
C8 C9 H9 120.0 . .
C10 C9 H9 120.0 . .
C11 C10 C9 120.0 . .
C11 C10 H10 120.0 . .
C9 C10 H10 120.0 . .
C12 C11 C10 120.0 . .
C12 C11 H11 120.0 . .
C10 C11 H11 120.0 . .
C11 C12 C13 120.0 . .
C11 C12 C17 120.0 . .
C13 C12 C17 120.0 . .
C14 C13 C12 120.0 . .
C14 C13 C8 120.0 . .
C12 C13 C8 120.0 . .
C13 C14 C15 120.0 . .
C13 C14 H14 120.0 . .
C15 C14 H14 120.0 . .
C14 C15 C16 120.0 . .
C14 C15 H15 120.0 . .
C16 C15 H15 120.0 . .
C17 C16 C15 120.0 . .
C17 C16 H16 120.0 . .
C15 C16 H16 120.0 . .
C16 C17 C12 120.0 . .
C16 C17 N3 114.7(5) . 2_755
C12 C17 N3 125.2(5) . 2_755
N2 C15A O10 127.4(10) . .
N2 C15A C5 124.5(9) . .
O10 C15A C5 107.8(8) . .
C17A C16A N2 103.4(11) . .
C17A C16A C18 115.6(11) . .
N2 C16A C18 103.3(9) . .
C17A C16A H16A 111.3 . .
N2 C16A H16A 111.3 . .
C18 C16A H16A 111.3 . .
C16A C17A H17A 109.5 . .
C16A C17A H17B 109.5 . .
H17A C17A H17B 109.5 . .
C16A C17A H17C 109.5 . .
H17A C17A H17C 109.5 . .
H17B C17A H17C 109.5 . .
C19 C18 C20 112.1(11) . .
C19 C18 C21 98.8(11) . .
C20 C18 C21 111.5(12) . .
C19 C18 C16A 108.2(10) . .
C20 C18 C16A 115.1(10) . .
C21 C18 C16A 109.9(11) . .
C18 C19 H19A 109.5 . .
C18 C19 H19B 109.5 . .
H19A C19 H19B 109.5 . .
C18 C19 H19C 109.5 . .
H19A C19 H19C 109.5 . .
H19B C19 H19C 109.5 . .
C18 C20 H20A 109.5 . .
C18 C20 H20B 109.5 . .
H20A C20 H20B 109.5 . .
C18 C20 H20C 109.5 . .
H20A C20 H20C 109.5 . .
H20B C20 H20C 109.5 . .
C18 C21 H21A 109.5 . .
C18 C21 H21B 109.5 . .
H21A C21 H21B 109.5 . .
C18 C21 H21C 109.5 . .
H21A C21 H21C 109.5 . .
H21B C21 H21C 109.5 . .
O3 C22 C23 118.9(5) . .
O3 C22 C27 121.1(5) . .
C23 C22 C27 120.0 . .
C22 C23 C24 120.0 . .
C22 C23 C28 121.0(7) . .
C24 C23 C28 118.8(7) . .
C25 C24 C23 120.0 . .
C25 C24 H24 120.0 . .
C23 C24 H24 120.0 . .
C24 C25 C26 120.0 . .
C24 C25 H25 120.0 . .
C26 C25 H25 120.0 . .
C27 C26 C25 120.0 . .
C27 C26 C32 118.0(7) . .
C25 C26 C32 122.0(7) . .
O4 C27 C26 123.6(5) . .
O4 C27 C22 116.2(5) . .
C26 C27 C22 120.0 . .
N3 C28 O11 125.7(14) . .
N3 C28 C23 120.8(12) . .
O11 C28 C23 113.1(12) . .
N4 C32 O12 112.7(12) . .
N4 C32 C26 121.0(11) . .
O12 C32 C26 119.7(11) . .
C35 C33 N4 107.7(11) . .
C35 C33 C34 113.3(13) . .
N4 C33 C34 113.7(10) . .
C35 C33 H33 107.3 . .
N4 C33 H33 107.3 . .
C34 C33 H33 107.3 . .
C33 C34 H34A 109.5 . .
C33 C34 H34B 109.5 . .
H34A C34 H34B 109.5 . .
C33 C34 H34C 109.5 . .
H34A C34 H34C 109.5 . .
H34B C34 H34C 109.5 . .
C33 C35 C38 121.5(15) . .
C33 C35 C36 116.0(14) . .
C38 C35 C36 106.9(14) . .
C33 C35 C37 111.2(13) . .
C38 C35 C37 100.5(13) . .
C36 C35 C37 97.1(13) . .
C35 C36 H36A 109.5 . .
C35 C36 H36B 109.5 . .
H36A C36 H36B 109.5 . .
C35 C36 H36C 109.5 . .
H36A C36 H36C 109.5 . .
H36B C36 H36C 109.5 . .
C35 C37 H37A 109.5 . .
C35 C37 H37B 109.5 . .
H37A C37 H37B 109.5 . .
C35 C37 H37C 109.5 . .
H37A C37 H37C 109.5 . .
H37B C37 H37C 109.5 . .
C35 C38 H38A 109.5 . .
C35 C38 H38B 109.5 . .
H38A C38 H38B 109.5 . .
C35 C38 H38C 109.5 . .
H38A C38 H38C 109.5 . .
H38B C38 H38C 109.5 . .
O5 C39 C40 125.7(6) . .
O5 C39 C44 114.2(6) . .
C40 C39 C44 120.0 . .
C45 C40 C39 120.5(11) . .
C45 C40 C41 119.5(11) . .
C39 C40 C41 120.0 . .
C42 C41 C40 120.0 . .
C42 C41 H41 120.0 . .
C40 C41 H41 120.0 . .
C41 C42 C43 120.0 . .
C41 C42 H42 120.0 . .
C43 C42 H42 120.0 . .
C44 C43 C42 120.0 . .
C44 C43 C52 115.9(8) . .
C42 C43 C52 123.1(8) . .
O6 C44 C43 120.5(6) . .
O6 C44 C39 119.1(6) . .
C43 C44 C39 120.0 . .
C40 C45 O13 128.5(17) . .
C40 C45 N5 124.7(17) . .
O13 C45 N5 106.4(15) . .
C48 C46 N5 108.6(13) . .
C48 C46 C47 107.2(14) . .
N5 C46 C47 113.8(13) . .
C48 C46 H46 109.0 . .
N5 C46 H46 109.0 . .
C47 C46 H46 109.0 . .
C46 C47 H47A 109.5 . .
C46 C47 H47B 109.5 . .
H47A C47 H47B 109.5 . .
C46 C47 H47C 109.5 . .
H47A C47 H47C 109.5 . .
H47B C47 H47C 109.5 . .
C46 C48 C51 115.1(12) . .
C46 C48 C49 87.6(13) . .
C51 C48 C49 120.2(13) . .
C46 C48 C50 106.7(13) . .
C51 C48 C50 116.3(11) . .
C49 C48 C50 106.9(12) . .
C48 C49 H49A 109.5 . .
C48 C49 H49B 109.5 . .
H49A C49 H49B 109.5 . .
C48 C49 H49C 109.5 . .
H49A C49 H49C 109.5 . .
H49B C49 H49C 109.5 . .
C48 C50 H50A 109.5 . .
C48 C50 H50B 109.5 . .
H50A C50 H50B 109.5 . .
C48 C50 H50C 109.5 . .
H50A C50 H50C 109.5 . .
H50B C50 H50C 109.5 . .
C48 C51 H51A 109.5 . .
C48 C51 H51B 109.5 . .
H51A C51 H51B 109.5 . .
C48 C51 H51C 109.5 . .
H51A C51 H51C 109.5 . .
H51B C51 H51C 109.5 . .
N6 C52 O14 135.1(16) . .
N6 C52 C43 129.6(14) . .
O14 C52 C43 91.0(11) . .
C54 C53 C58 120.0 . .
C54 C53 N7 124.5(6) . .
C58 C53 N7 115.5(6) . .
C53 C54 C55 120.0 . .
C53 C54 H54 120.0 . .
C55 C54 H54 120.0 . .
C56 C55 C54 120.0 . .
C56 C55 H55 120.0 . .
C54 C55 H55 120.0 . .
C57 C56 C55 120.0 . .
C57 C56 H56 120.0 . .
C55 C56 H56 120.0 . .
C56 C57 C58 120.0 . .
C56 C57 C62 120.0 . .
C58 C57 C62 120.0 . .
C59 C58 C57 120.0 . .
C59 C58 C53 120.0 . .
C57 C58 C53 120.0 . .
C58 C59 C60 120.0 . .
C58 C59 H59 120.0 . .
C60 C59 H59 120.0 . .
C61 C60 C59 120.0 . .
C61 C60 H60 120.0 . .
C59 C60 H60 120.0 . .
C60 C61 C62 120.0 . .
C60 C61 H61 120.0 . .
C62 C61 H61 120.0 . .
C61 C62 C57 120.0 . .
C61 C62 N6 117.4(6) . .
C57 C62 N6 122.1(6) . .
N7 C62A O15 127.0(14) . .
N7 C62A C63 117.7(13) . .
O15 C62A C63 115.3(12) . .
C64 C63 C68 120.0 . .
C64 C63 C62A 123.2(9) . .
C68 C63 C62A 116.6(9) . .
O7 C64 C65 120.3(6) . .
O7 C64 C63 119.6(6) . .
C65 C64 C63 120.0 . .
O8 C65 C64 115.2(7) . .
O8 C65 C66 124.6(7) . .
C64 C65 C66 120.0 . .
C67 C66 C65 120.0 . .
C67 C66 C69 128.7(8) . .
C65 C66 C69 110.5(8) . .
C68 C67 C66 120.0 . .
C68 C67 H67 120.0 . .
C66 C67 H67 120.0 . .
C67 C68 C63 120.0 . .
C67 C68 H68 120.0 . .
C63 C68 H68 120.0 . .
N8 C69 O16 130.5(17) . .
N8 C69 C66 127.3(16) . .
O16 C69 C66 91.2(12) . .
N8 C70 C71 112.2(15) . .
N8 C70 C70A 111.9(11) . .
C71 C70 C70A 116.5(7) . .
N8 C70 H70 105.0 . .
C71 C70 H70 105.0 . .
C70A C70 H70 105.0 . .
C70 C70A H70A 109.5 . .
C70 C70A H70B 109.5 . .
H70A C70A H70B 109.5 . .
C70 C70A H70C 109.5 . .
H70A C70A H70C 109.5 . .
H70B C70A H70C 109.5 . .
C70 C71 C73 129.1(12) . .
C70 C71 C72 98.6(15) . .
C73 C71 C72 105.6(6) . .
C70 C71 C74 110.2(14) . .
C73 C71 C74 105.5(6) . .
C72 C71 C74 105.5(6) . .
C71 C72 H72A 109.5 . .
C71 C72 H72B 109.5 . .
H72A C72 H72B 109.5 . .
C71 C72 H72C 109.5 . .
H72A C72 H72C 109.5 . .
H72B C72 H72C 109.5 . .
C71 C73 H73A 109.5 . .
C71 C73 H73B 109.5 . .
H73A C73 H73B 109.5 . .
C71 C73 H73C 109.5 . .
H73A C73 H73C 109.5 . .
H73B C73 H73C 109.5 . .
C71 C74 H74A 109.5 . .
C71 C74 H74B 109.5 . .
H74A C74 H74B 109.5 . .
C71 C74 H74C 109.5 . .
H74A C74 H74C 109.5 . .
H74B C74 H74C 109.5 . .
C7 N1 C8 127.3(9) . .
C7 N1 H1 116.4 . .
C8 N1 H1 116.4 . .
C15A N2 C16A 120.1(9) . .
C15A N2 H2 119.9 . .
C16A N2 H2 119.9 . .
C28 N3 C17 133.0(13) . 3_775
C28 N3 H3A 113.5 . .
C17 N3 H3A 113.5 3_775 .
C32 N4 C33 125.6(10) . .
C32 N4 H4A 117.2 . .
C33 N4 H4A 117.2 . .
C45 N5 C46 135.2(13) . .
C45 N5 H5 112.4 . .
C46 N5 H5 112.4 . .
C52 N6 C62 140.1(13) . .
C52 N6 H6 109.9 . .
C62 N6 H6 110.0 . .
C62A N7 C53 124.9(10) . .
C62A N7 H7 117.5 . .
C53 N7 H7 117.5 . .
C69 N8 C70 133.0(16) . .
C69 N8 H8 113.5 . .
C70 N8 H8 113.5 . .
C1 O1 Ga1 110.0(4) . .
C6 O2 Ga1 114.1(5) . .
C22 O3 Ga1 106.9(5) . .
C27 O4 Ga1 110.6(4) . .
C39 O5 Ga1 113.2(5) . .
C44 O6 Ga1 110.1(5) . .
C64 O7 Ga2 107.2(5) . .
C65 O8 Ga2 112.6(6) . .
O5 Ga1 O4 91.9(2) . .
O5 Ga1 O2 92.0(3) . .
O4 Ga1 O2 92.9(2) . .
O5 Ga1 O1 171.3(3) . .
O4 Ga1 O1 94.5(2) . .
O2 Ga1 O1 81.8(2) . .
O5 Ga1 O6 81.8(3) . .
O4 Ga1 O6 171.3(3) . .
O2 Ga1 O6 93.2(3) . .
O1 Ga1 O6 92.5(2) . .
O5 Ga1 O3 93.0(3) . .
O4 Ga1 O3 83.2(2) . .
O2 Ga1 O3 173.8(3) . .
O1 Ga1 O3 93.6(2) . .
O6 Ga1 O3 91.2(3) . .
O8 Ga2 O8 91.6(4) 3_775 2_755
O8 Ga2 O8 91.6(4) 3_775 .
O8 Ga2 O8 91.6(4) 2_755 .
O8 Ga2 O7 89.6(3) 3_775 .
O8 Ga2 O7 175.4(3) 2_755 .
O8 Ga2 O7 83.9(3) . .
O8 Ga2 O7 83.9(3) 3_775 3_775
O8 Ga2 O7 89.6(3) 2_755 3_775
O8 Ga2 O7 175.4(3) . 3_775
O7 Ga2 O7 95.0(2) . 3_775
O8 Ga2 O7 175.4(3) 3_775 2_755
O8 Ga2 O7 83.9(3) 2_755 2_755
O8 Ga2 O7 89.6(3) . 2_755
O7 Ga2 O7 95.0(2) . 2_755
O7 Ga2 O7 95.0(2) 3_775 2_755

loop_
_geom_bond_atom_site_label_1
_geom_bond_atom_site_label_2
_geom_bond_distance
_geom_bond_site_symmetry_2
C1 O1 1.313(7) .
C1 C2 1.3900 .
C1 C6 1.3900 .
C2 C3 1.3900 .
C2 C7 1.481(13) .
C3 C4 1.3900 .
C3 H3 0.9500 .
C4 C5 1.3900 .
C4 H4 0.9500 .
C5 C6 1.3900 .
C5 C15A 1.540(12) .
C6 O2 1.279(7) .
C7 O9 1.157(13) .
C7 N1 1.402(14) .
C8 C9 1.3900 .
C8 C13 1.3900 .
C8 N1 1.408(10) .
C9 C10 1.3900 .
C9 H9 0.9500 .
C10 C11 1.3900 .
C10 H10 0.9500 .
C11 C12 1.3900 .
C11 H11 0.9500 .
C12 C13 1.3900 .
C12 C17 1.3900 .
C13 C14 1.3900 .
C14 C15 1.3900 .
C14 H14 0.9500 .
C15 C16 1.3900 .
C15 H15 0.9500 .
C16 C17 1.3900 .
C16 H16 0.9500 .
C17 N3 1.462(11) 2_755
C15A N2 1.215(12) .
C15A O10 1.424(13) .
C16A C17A 1.348(17) .
C16A N2 1.445(13) .
C16A C18 1.601(17) .
C16A H16A 1.0000 .
C17A H17A 0.9800 .
C17A H17B 0.9800 .
C17A H17C 0.9800 .
C18 C19 1.536(6) .
C18 C20 1.539(6) .
C18 C21 1.541(6) .
C19 H19A 0.9800 .
C19 H19B 0.9800 .
C19 H19C 0.9800 .
C20 H20A 0.9800 .
C20 H20B 0.9800 .
C20 H20C 0.9800 .
C21 H21A 0.9800 .
C21 H21B 0.9800 .
C21 H21C 0.9800 .
C22 O3 1.283(7) .
C22 C23 1.3900 .
C22 C27 1.3900 .
C23 C24 1.3900 .
C23 C28 1.566(13) .
C24 C25 1.3900 .
C24 H24 0.9500 .
C25 C26 1.3900 .
C25 H25 0.9500 .
C26 C27 1.3900 .
C26 C32 1.474(15) .
C27 O4 1.332(7) .
C28 N3 1.101(12) .
C28 O11 1.222(15) .
C32 N4 1.270(14) .
C32 O12 1.449(16) .
C33 C35 1.43(2) .
C33 N4 1.461(12) .
C33 C34 1.539(16) .
C33 H33 1.0000 .
C34 H34A 0.9800 .
C34 H34B 0.9800 .
C34 H34C 0.9800 .
C35 C38 1.54(2) .
C35 C36 1.65(2) .
C35 C37 1.76(2) .
C36 H36A 0.9800 .
C36 H36B 0.9800 .
C36 H36C 0.9800 .
C37 H37A 0.9800 .
C37 H37B 0.9800 .
C37 H37C 0.9800 .
C38 H38A 0.9800 .
C38 H38B 0.9800 .
C38 H38C 0.9800 .
C39 O5 1.349(8) .
C39 C40 1.3900 .
C39 C44 1.3900 .
C40 C45 1.33(2) .
C40 C41 1.3900 .
C41 C42 1.3900 .
C41 H41 0.9500 .
C42 C43 1.3900 .
C42 H42 0.9500 .
C43 C44 1.3900 .
C43 C52 1.629(16) .
C44 O6 1.306(8) .
C45 O13 1.45(2) .
C45 N5 1.48(2) .
C46 C48 1.452(6) .
C46 N5 1.574(19) .
C46 C47 1.86(3) .
C46 H46 1.0000 .
C47 H47A 0.9800 .
C47 H47B 0.9800 .
C47 H47C 0.9800 .
C48 C51 1.536(6) .
C48 C49 1.535(7) .
C48 C50 1.536(6) .
C49 H49A 0.9800 .
C49 H49B 0.9800 .
C49 H49C 0.9800 .
C50 H50A 0.9800 .
C50 H50B 0.9800 .
C50 H50C 0.9800 .
C51 H51A 0.9800 .
C51 H51B 0.9800 .
C51 H51C 0.9800 .
C52 N6 1.076(15) .
C52 O14 1.56(2) .
C53 C54 1.3900 .
C53 C58 1.3900 .
C53 N7 1.408(6) .
C54 C55 1.3900 .
C54 H54 0.9500 .
C55 C56 1.3900 .
C55 H55 0.9500 .
C56 C57 1.3900 .
C56 H56 0.9500 .
C57 C58 1.3900 .
C57 C62 1.3900 .
C58 C59 1.3900 .
C59 C60 1.3900 .
C59 H59 0.9500 .
C60 C61 1.3900 .
C60 H60 0.9500 .
C61 C62 1.3900 .
C61 H61 0.9500 .
C62 N6 1.417(6) .
C62A N7 1.319(17) .
C62A O15 1.350(17) .
C62A C63 1.521(18) .
C63 C64 1.3900 .
C63 C68 1.3900 .
C64 O7 1.345(8) .
C64 C65 1.3900 .
C65 O8 1.325(10) .
C65 C66 1.3900 .
C66 C67 1.3900 .
C66 C69 1.669(18) .
C67 C68 1.3900 .
C67 H67 0.9500 .
C68 H68 0.9500 .
C69 N8 1.086(17) .
C69 O16 1.57(2) .
C70 N8 1.49(2) .
C70 C71 1.483(7) .
C70 C70A 1.542(7) .
C70 H70 1.0000 .
C70A H70A 0.9800 .
C70A H70B 0.9800 .
C70A H70C 0.9800 .
C71 C73 1.537(6) .
C71 C72 1.538(7) .
C71 C74 1.541(7) .
C72 H72A 0.9800 .
C72 H72B 0.9800 .
C72 H72C 0.9800 .
C73 H73A 0.9800 .
C73 H73B 0.9800 .
C73 H73C 0.9800 .
C74 H74A 0.9800 .
C74 H74B 0.9800 .
C74 H74C 0.9800 .
N1 H1 0.8800 .
N2 H2 0.8800 .
N3 C17 1.462(19) 3_775
N3 H3A 0.8800 .
N4 H4A 0.8800 .
N5 H5 0.8800 .
N6 H6 0.8800 .
N7 H7 0.8800 .
N8 H8 0.8800 .
O1 Ga1 1.967(6) .
O2 Ga1 1.955(6) .
O3 Ga1 2.030(6) .
O4 Ga1 1.953(5) .
O5 Ga1 1.955(6) .
O6 Ga1 2.002(6) .
O7 Ga2 1.996(6) .
O8 Ga2 1.943(8) .
Ga2 O8 1.943(8) 3_775
Ga2 O8 1.943(9) 2_755
Ga2 O7 1.996(6) 3_775
Ga2 O7 1.996(6) 2_755

loop_
_platon_squeeze_void_nr
_platon_squeeze_void_average_x
_platon_squeeze_void_average_y
_platon_squeeze_void_average_z
_platon_squeeze_void_volume
_platon_squeeze_void_count_electrons
_platon_squeeze_void_content
1 -0.047 -0.031 0.058 24469 7137 '36 K+, 162 THF'
2 0.000 0.000 0.835 9 0 ' '
3 0.000 0.000 0.916 22 5 ' '
4 0.333 0.667 0.583 21 5 ' '
5 0.333 0.667 0.501 8 0 ' '
6 0.667 0.333 0.250 21 5 ' '
7 0.667 0.333 0.168 7 0 ' '
